data_7154583
loop_
_publ_author_name
'Veits, Gesine K.'
'Wenz, Donald R.'
'Palmer, Leoni I.'
'St Amant, Andr\'e H'
'Hein, Jason E.'
'Read de Alaniz, Javier'

_publ_section_title
;
 Cascade rearrangement of furylcarbinols with hydroxylamines: practical
 access to densely functionalized cyclopentane derivatives.
;
_journal_issue 31
_journal_name_full 'Organic &amp; biomolecular chemistry'
_journal_page_first 8465
_journal_page_last 8469
_journal_paper_doi 10.1039/c5ob00944h
_journal_volume 13
_journal_year 2015
_chemical_formula_sum 'C25 H25 N O2'
_chemical_formula_weight 371.46
_chemical_name_systematic
;
 ?
;
_space_group_crystal_system monoclinic
_space_group_IT_number 4
_space_group_name_Hall 'P 2yb'
_space_group_name_H-M_alt 'P 1 21 1'
_symmetry_space_group_name_Hall 'P 2yb'
_symmetry_space_group_name_H-M 'P 1 21 1'
_atom_sites_solution_hydrogens geom
_audit_creation_method SHELXL-2013
_audit_update_record
;
2014-02-08 deposited with the CCDC.
2015-07-02 downloaded from the CCDC.
;
_cell_angle_alpha 90
_cell_angle_beta 99.174(5)
_cell_angle_gamma 90
_cell_formula_units_Z 4
_cell_length_a 12.6814(15)
_cell_length_b 5.7264(6)
_cell_length_c 27.718(3)
_cell_measurement_temperature 101(2)
_cell_volume 1987.1(4)
_computing_structure_refinement 'SHELXL-2013 (Sheldrick, 2013)'
_diffrn_ambient_temperature 101(2)
_diffrn_measured_fraction_theta_full 0.939
_diffrn_measured_fraction_theta_max 0.990
_diffrn_measurement_device_type 'Bruker Kappa Apex II'
_diffrn_measurement_method 'omega scan'
_diffrn_radiation_type MoK\a
_diffrn_radiation_wavelength 0.71073
_diffrn_reflns_av_R_equivalents 0.0621
_diffrn_reflns_av_unetI/netI 0.1315
_diffrn_reflns_laue_measured_fraction_full 0.939
_diffrn_reflns_laue_measured_fraction_max 0.990
_diffrn_reflns_limit_h_max 14
_diffrn_reflns_limit_h_min -14
_diffrn_reflns_limit_k_max 6
_diffrn_reflns_limit_k_min -6
_diffrn_reflns_limit_l_max 19
_diffrn_reflns_limit_l_min -32
_diffrn_reflns_number 8868
_diffrn_reflns_point_group_measured_fraction_full 0.845
_diffrn_reflns_point_group_measured_fraction_max 0.892
_diffrn_reflns_theta_full 25.242
_diffrn_reflns_theta_max 24.740
_diffrn_reflns_theta_min 0.744
_exptl_absorpt_coefficient_mu 0.078
_exptl_absorpt_correction_T_max 0.7451
_exptl_absorpt_correction_T_min 0.5385
_exptl_absorpt_correction_type multi-scan
_exptl_absorpt_process_details sadabs
_exptl_crystal_colour colorless
_exptl_crystal_density_diffrn 1.242
_exptl_crystal_description needle
_exptl_crystal_F_000 792
_exptl_crystal_size_max 0.150
_exptl_crystal_size_mid 0.050
_exptl_crystal_size_min 0.050
_refine_diff_density_max 0.276
_refine_diff_density_min -0.323
_refine_diff_density_rms 0.057
_refine_ls_abs_structure_details
;
 Flack x determined using 1146 quotients [(I+)-(I-)]/[(I+)+(I-)]
 (Parsons and Flack (2004), Acta Cryst. A60, s61).
;
_refine_ls_abs_structure_Flack -0.3(10)
_refine_ls_extinction_method none
_refine_ls_goodness_of_fit_ref 1.001
_refine_ls_hydrogen_treatment constr
_refine_ls_matrix_type full
_refine_ls_number_parameters 507
_refine_ls_number_reflns 6068
_refine_ls_number_restraints 1
_refine_ls_restrained_S_all 1.001
_refine_ls_R_factor_all 0.1211
_refine_ls_R_factor_gt 0.0649
_refine_ls_shift/su_max 0.007
_refine_ls_shift/su_mean 0.000
_refine_ls_structure_factor_coef Fsqd
_refine_ls_weighting_details 'w=1/[\s^2^(Fo^2^)+(0.0620P)^2^+0.3226P] where P=(Fo^2^+2Fc^2^)/3'
_refine_ls_weighting_scheme calc
_refine_ls_wR_factor_gt 0.1268
_refine_ls_wR_factor_ref 0.1506
_reflns_Friedel_coverage 0.622
_reflns_friedel_fraction_full 0.728
_reflns_friedel_fraction_max 0.769
_reflns_number_gt 3916
_reflns_number_total 6068
_reflns_threshold_expression 'I > 2\s(I)'
_cod_data_source_file c5ob00944h2.cif
_cod_data_source_block d02062014_0m
_cod_depositor_comments 'Adding full bibliography for 7154583.cif.'
_cod_database_code 7154583
_shelx_space_group_comment
;
The symmetry employed for this shelxl refinement is uniquely defined
by the following loop, which should always be used as a source of
symmetry information in preference to the above space-group names.
They are only intended as comments.
;
_shelx_estimated_absorpt_t_min 0.988
_shelx_estimated_absorpt_t_max 0.996
_shelxl_version_number 2013-3

loop_
_space_group_symop_operation_xyz
'x, y, z'
'-x, y+1/2, -z'

loop_
_atom_site_label
_atom_site_type_symbol
_atom_site_fract_x
_atom_site_fract_y
_atom_site_fract_z
_atom_site_U_iso_or_equiv
_atom_site_adp_type
_atom_site_occupancy
_atom_site_site_symmetry_order
_atom_site_calc_flag
_atom_site_refinement_flags_posn
_atom_site_refinement_flags_adp
C1 C 0.9144(5) 0.5889(11) 0.6240(2) 0.0189(15) Uani 1 1 d . .
H1 H 0.9841 0.5199 0.6188 0.023 Uiso 1 1 calc R U
C2 C 0.8478(5) 0.3997(11) 0.6413(2) 0.0190(15) Uani 1 1 d . .
H2 H 0.8246 0.2657 0.6223 0.023 Uiso 1 1 calc R U
C3 C 0.8243(5) 0.4363(12) 0.6853(2) 0.0226(16) Uani 1 1 d . .
H3 H 0.7878 0.3277 0.7026 0.027 Uiso 1 1 calc R U
C4 C 0.8628(5) 0.6727(12) 0.7047(2) 0.0220(15) Uani 1 1 d . .
H4 H 0.9056 0.6551 0.7381 0.026 Uiso 1 1 calc R U
C5 C 0.9358(5) 0.7603(11) 0.6688(2) 0.0170(14) Uani 1 1 d . .
H5 H 0.9111 0.9196 0.6573 0.020 Uiso 1 1 calc R U
C6 C 1.0528(5) 0.7745(11) 0.6896(2) 0.0174(15) Uani 1 1 d . .
C7 C 1.1072(5) 0.5922(12) 0.7149(2) 0.0204(15) Uani 1 1 d . .
H7 H 1.0690 0.4553 0.7209 0.025 Uiso 1 1 calc R U
C8 C 1.2154(5) 0.6029(12) 0.7318(2) 0.0259(17) Uani 1 1 d . .
H8 H 1.2513 0.4736 0.7485 0.031 Uiso 1 1 calc R U
C9 C 1.2712(5) 0.8031(13) 0.7243(2) 0.0225(16) Uani 1 1 d . .
H9 H 1.3454 0.8133 0.7365 0.027 Uiso 1 1 calc R U
C10 C 1.2194(5) 0.9875(12) 0.6991(2) 0.0219(16) Uani 1 1 d . .
H10 H 1.2582 1.1239 0.6934 0.026 Uiso 1 1 calc R U
C11 C 1.1108(5) 0.9752(12) 0.6821(2) 0.0217(15) Uani 1 1 d . .
H11 H 1.0753 1.1044 0.6651 0.026 Uiso 1 1 calc R U
C12 C 0.6740(4) 0.7303(12) 0.5599(2) 0.0232(16) Uani 1 1 d . .
H12A H 0.6660 0.5606 0.5651 0.028 Uiso 1 1 calc R U
H12B H 0.6755 0.7585 0.5247 0.028 Uiso 1 1 calc R U
C13 C 0.5853(5) 0.8619(12) 0.5763(2) 0.0203(15) Uani 1 1 d . .
C14 C 0.5499(5) 1.0715(12) 0.5537(2) 0.0229(16) Uani 1 1 d . .
H14 H 0.5780 1.1235 0.5258 0.027 Uiso 1 1 calc R U
C15 C 0.4728(5) 1.2056(13) 0.5722(2) 0.0287(17) Uani 1 1 d . .
H15 H 0.4481 1.3478 0.5567 0.034 Uiso 1 1 calc R U
C16 C 0.4333(5) 1.1296(14) 0.6129(2) 0.0319(19) Uani 1 1 d . .
H16 H 0.3821 1.2216 0.6258 0.038 Uiso 1 1 calc R U
C17 C 0.4675(5) 0.9202(14) 0.6352(2) 0.0318(19) Uani 1 1 d . .
H17 H 0.4390 0.8676 0.6630 0.038 Uiso 1 1 calc R U
C18 C 0.5428(5) 0.7892(13) 0.6168(2) 0.0243(16) Uani 1 1 d . .
H18 H 0.5662 0.6459 0.6322 0.029 Uiso 1 1 calc R U
C19 C 0.9292(5) 0.8624(11) 0.5580(2) 0.0161(14) Uani 1 1 d . .
H19A H 0.9989 0.7906 0.5550 0.019 Uiso 1 1 calc R U
H19B H 0.9426 0.9956 0.5809 0.019 Uiso 1 1 calc R U
C20 C 0.8758(5) 0.9485(12) 0.5087(2) 0.0178(15) Uani 1 1 d . .
C21 C 0.8782(5) 0.8076(12) 0.4677(2) 0.0208(15) Uani 1 1 d . .
H21 H 0.9137 0.6610 0.4711 0.025 Uiso 1 1 calc R U
C22 C 0.8290(5) 0.8811(12) 0.4220(2) 0.0221(16) Uani 1 1 d . .
H22 H 0.8317 0.7855 0.3942 0.026 Uiso 1 1 calc R U
C23 C 0.7757(5) 1.0940(12) 0.4165(2) 0.0248(17) Uani 1 1 d . .
H23 H 0.7410 1.1432 0.3852 0.030 Uiso 1 1 calc R U
C24 C 0.7737(5) 1.2319(12) 0.4567(2) 0.0259(17) Uani 1 1 d . .
H24 H 0.7369 1.3769 0.4531 0.031 Uiso 1 1 calc R U
C25 C 0.8243(5) 1.1641(12) 0.5027(2) 0.0212(15) Uani 1 1 d . .
H25 H 0.8239 1.2643 0.5300 0.025 Uiso 1 1 calc R U
C26 C 0.3067(5) -0.0442(12) 0.8614(2) 0.0192(15) Uani 1 1 d . .
H26 H 0.3048 -0.1199 0.8287 0.023 Uiso 1 1 calc R U
C27 C 0.3408(5) -0.2247(12) 0.9004(2) 0.0243(16) Uani 1 1 d . .
H27 H 0.3041 -0.3679 0.9026 0.029 Uiso 1 1 calc R U
C28 C 0.4266(5) -0.1635(12) 0.9309(2) 0.0258(16) Uani 1 1 d . .
H28 H 0.4597 -0.2579 0.9572 0.031 Uiso 1 1 calc R U
C29 C 0.4663(5) 0.0772(12) 0.9189(2) 0.0241(16) Uani 1 1 d . .
H29 H 0.5439 0.0706 0.9163 0.029 Uiso 1 1 calc R U
C30 C 0.3997(5) 0.1338(12) 0.8688(2) 0.0197(15) Uani 1 1 d . .
H30 H 0.3687 0.2936 0.8705 0.024 Uiso 1 1 calc R U
C31 C 0.4645(5) 0.1307(11) 0.8274(2) 0.0191(15) Uani 1 1 d . .
C32 C 0.5258(5) -0.0647(12) 0.8195(2) 0.0248(16) Uani 1 1 d . .
H32 H 0.5276 -0.1963 0.8405 0.030 Uiso 1 1 calc R U
C33 C 0.5836(5) -0.0669(12) 0.7813(2) 0.0253(17) Uani 1 1 d . .
H33 H 0.6265 -0.1986 0.7767 0.030 Uiso 1 1 calc R U
C34 C 0.5798(5) 0.1190(13) 0.7499(2) 0.0294(18) Uani 1 1 d . .
H34 H 0.6190 0.1148 0.7234 0.035 Uiso 1 1 calc R U
C35 C 0.5183(5) 0.3133(14) 0.7567(2) 0.0310(17) Uani 1 1 d . .
H35 H 0.5151 0.4425 0.7350 0.037 Uiso 1 1 calc R U
C36 C 0.4615(5) 0.3165(12) 0.7958(2) 0.0230(16) Uani 1 1 d . .
H36 H 0.4198 0.4497 0.8006 0.028 Uiso 1 1 calc R U
C37 C 0.1417(5) 0.0752(13) 0.9413(2) 0.0283(17) Uani 1 1 d . .
H37A H 0.1527 -0.0956 0.9443 0.034 Uiso 1 1 calc R U
H37B H 0.0658 0.1052 0.9277 0.034 Uiso 1 1 calc R U
C38 C 0.1705(5) 0.1903(13) 0.9896(2) 0.0264(17) Uani 1 1 d . .
C39 C 0.1215(5) 0.3999(13) 1.0007(3) 0.0314(19) Uani 1 1 d . .
H39 H 0.0653 0.4643 0.9778 0.038 Uiso 1 1 calc R U
C40 C 0.1541(6) 0.5117(14) 1.0441(3) 0.037(2) Uani 1 1 d . .
H40 H 0.1210 0.6541 1.0510 0.044 Uiso 1 1 calc R U
C41 C 0.2344(6) 0.4193(15) 1.0779(3) 0.040(2) Uani 1 1 d . .
H41 H 0.2566 0.4974 1.1080 0.048 Uiso 1 1 calc R U
C42 C 0.2827(6) 0.2118(15) 1.0678(3) 0.037(2) Uani 1 1 d . .
H42 H 0.3375 0.1462 1.0912 0.045 Uiso 1 1 calc R U
C43 C 0.2515(6) 0.1023(13) 1.0243(2) 0.0320(19) Uani 1 1 d . .
H43 H 0.2862 -0.0383 1.0176 0.038 Uiso 1 1 calc R U
C44 C 0.1630(5) 0.2142(12) 0.8263(2) 0.0213(16) Uani 1 1 d . .
H44A H 0.1706 0.1483 0.7940 0.026 Uiso 1 1 calc R U
H44B H 0.2081 0.3557 0.8316 0.026 Uiso 1 1 calc R U
C45 C 0.0486(5) 0.2788(11) 0.8266(2) 0.0200(15) Uani 1 1 d . .
C46 C 0.0224(5) 0.4924(12) 0.8473(2) 0.0252(16) Uani 1 1 d . .
H46 H 0.0769 0.6007 0.8596 0.030 Uiso 1 1 calc R U
C47 C -0.0839(6) 0.5423(13) 0.8495(3) 0.0326(18) Uani 1 1 d . .
H47 H -0.1016 0.6821 0.8649 0.039 Uiso 1 1 calc R U
C48 C -0.1630(6) 0.3936(15) 0.8301(2) 0.037(2) Uani 1 1 d . .
H48 H -0.2354 0.4314 0.8315 0.045 Uiso 1 1 calc R U
C49 C -0.1384(5) 0.1865(14) 0.8081(2) 0.0301(17) Uani 1 1 d . .
H49 H -0.1932 0.0818 0.7945 0.036 Uiso 1 1 calc R U
C50 C -0.0328(5) 0.1368(12) 0.8066(2) 0.0248(16) Uani 1 1 d . .
H50 H -0.0160 -0.0029 0.7910 0.030 Uiso 1 1 calc R U
N1 N 0.8614(4) 0.6901(9) 0.57730(17) 0.0186(12) Uani 1 1 d . .
N2 N 0.1992(4) 0.0414(10) 0.86478(18) 0.0214(14) Uani 1 1 d . .
O1 O 0.7741(3) 0.8245(8) 0.70688(16) 0.0281(11) Uani 1 1 d . .
H1A H 0.7478 0.8666 0.6785 0.042 Uiso 1 1 calc R U
O2 O 0.7697(3) 0.8170(7) 0.58921(14) 0.0182(10) Uani 1 1 d . .
O3 O 0.4487(4) 0.2392(7) 0.95631(15) 0.0292(12) Uani 1 1 d . .
H3A H 0.4536 0.3763 0.9461 0.044 Uiso 1 1 calc R U
O4 O 0.2109(3) 0.1749(8) 0.91015(14) 0.0197(10) Uani 1 1 d . .

loop_
_atom_site_aniso_label
_atom_site_aniso_U_11
_atom_site_aniso_U_22
_atom_site_aniso_U_33
_atom_site_aniso_U_23
_atom_site_aniso_U_13
_atom_site_aniso_U_12
C1 0.021(3) 0.019(4) 0.016(3) 0.000(3) 0.002(3) -0.001(3)
C2 0.026(4) 0.016(4) 0.015(3) -0.001(3) 0.002(3) -0.002(3)
C3 0.033(4) 0.017(4) 0.019(3) 0.006(3) 0.006(3) -0.005(3)
C4 0.023(3) 0.027(4) 0.017(3) -0.001(3) 0.005(3) 0.000(3)
C5 0.024(3) 0.011(3) 0.017(3) 0.001(3) 0.005(3) -0.007(3)
C6 0.026(4) 0.016(4) 0.011(3) -0.006(3) 0.005(3) -0.001(3)
C7 0.023(4) 0.018(4) 0.021(3) 0.003(3) 0.004(3) -0.003(3)
C8 0.033(4) 0.023(4) 0.019(3) 0.008(3) -0.003(3) 0.003(4)
C9 0.017(3) 0.037(4) 0.013(3) -0.008(3) 0.002(3) -0.002(4)
C10 0.027(4) 0.021(4) 0.018(3) -0.003(3) 0.004(3) -0.009(3)
C11 0.027(4) 0.016(4) 0.020(3) -0.001(3) 0.000(3) -0.002(3)
C12 0.019(3) 0.025(4) 0.024(3) -0.001(3) -0.002(3) -0.001(3)
C13 0.020(3) 0.023(4) 0.017(3) -0.002(3) 0.000(3) 0.002(3)
C14 0.020(4) 0.029(4) 0.018(3) -0.001(3) -0.003(3) -0.004(3)
C15 0.024(4) 0.026(4) 0.034(4) -0.007(4) -0.003(3) -0.001(4)
C16 0.021(4) 0.044(5) 0.031(4) -0.018(4) 0.005(3) 0.005(4)
C17 0.025(4) 0.049(5) 0.024(4) 0.001(4) 0.011(3) 0.001(4)
C18 0.018(3) 0.029(4) 0.027(4) -0.001(3) 0.007(3) -0.005(3)
C19 0.018(3) 0.014(3) 0.017(3) 0.004(3) 0.006(3) -0.002(3)
C20 0.014(3) 0.022(4) 0.018(3) -0.003(3) 0.004(3) -0.003(3)
C21 0.020(3) 0.019(4) 0.023(3) -0.001(3) 0.005(3) -0.002(3)
C22 0.018(3) 0.032(4) 0.018(3) 0.000(3) 0.006(3) -0.005(3)
C23 0.022(4) 0.037(5) 0.014(3) 0.007(3) -0.001(3) -0.003(4)
C24 0.025(4) 0.019(4) 0.032(4) 0.003(3) -0.002(3) -0.001(3)
C25 0.022(3) 0.019(4) 0.022(3) 0.005(3) 0.002(3) -0.005(3)
C26 0.013(3) 0.024(4) 0.020(3) -0.004(3) 0.001(3) -0.003(3)
C27 0.032(4) 0.020(4) 0.021(3) -0.004(3) 0.003(3) 0.000(3)
C28 0.035(4) 0.015(4) 0.025(4) 0.000(3) -0.002(3) 0.003(4)
C29 0.027(4) 0.021(4) 0.023(4) -0.001(3) -0.002(3) 0.002(3)
C30 0.021(3) 0.019(4) 0.018(3) 0.000(3) 0.000(3) -0.001(3)
C31 0.017(3) 0.019(4) 0.020(3) -0.007(3) 0.001(3) 0.001(3)
C32 0.029(4) 0.020(4) 0.025(4) -0.003(3) 0.003(3) 0.004(4)
C33 0.024(4) 0.023(4) 0.028(4) -0.005(4) 0.002(3) 0.002(3)
C34 0.018(4) 0.042(5) 0.029(4) -0.013(4) 0.004(3) -0.001(4)
C35 0.034(4) 0.033(5) 0.026(4) 0.005(4) 0.004(3) 0.000(4)
C36 0.023(4) 0.022(4) 0.025(4) -0.003(3) 0.005(3) 0.001(3)
C37 0.030(4) 0.030(4) 0.027(4) -0.007(3) 0.013(3) -0.007(4)
C38 0.029(4) 0.030(4) 0.022(4) -0.005(3) 0.008(3) -0.011(4)
C39 0.027(4) 0.034(5) 0.036(4) -0.001(4) 0.017(3) -0.004(4)
C40 0.030(4) 0.036(5) 0.050(5) -0.017(4) 0.024(4) -0.015(4)
C41 0.049(5) 0.048(6) 0.026(4) -0.016(4) 0.017(4) -0.022(5)
C42 0.034(4) 0.049(5) 0.029(4) -0.002(4) 0.005(3) -0.015(4)
C43 0.041(4) 0.035(5) 0.022(4) -0.006(4) 0.010(3) -0.010(4)
C44 0.021(3) 0.027(4) 0.015(3) -0.004(3) 0.001(3) -0.001(3)
C45 0.027(4) 0.020(4) 0.013(3) 0.002(3) 0.000(3) 0.003(3)
C46 0.030(4) 0.019(4) 0.027(4) -0.001(3) 0.003(3) -0.002(3)
C47 0.037(5) 0.028(4) 0.034(4) -0.002(4) 0.011(4) 0.008(4)
C48 0.032(4) 0.054(6) 0.025(4) 0.013(4) 0.003(3) 0.014(4)
C49 0.022(4) 0.032(4) 0.034(4) 0.001(4) -0.002(3) -0.006(4)
C50 0.030(4) 0.026(4) 0.017(3) -0.005(3) 0.000(3) 0.000(4)
N1 0.018(3) 0.021(3) 0.018(3) 0.002(3) 0.009(2) 0.006(3)
N2 0.020(3) 0.027(3) 0.016(3) -0.005(3) -0.003(2) 0.002(3)
O1 0.025(3) 0.029(3) 0.031(3) -0.004(3) 0.008(2) 0.007(2)
O2 0.014(2) 0.022(3) 0.019(2) 0.000(2) 0.0040(18) 0.002(2)
O3 0.053(3) 0.014(3) 0.018(2) -0.002(2) -0.001(2) -0.002(3)
O4 0.025(2) 0.019(2) 0.016(2) -0.007(2) 0.0057(18) -0.004(2)

loop_
_atom_type_symbol
_atom_type_description
_atom_type_scat_dispersion_real
_atom_type_scat_dispersion_imag
_atom_type_scat_source
C C 0.0033 0.0016 'International Tables Vol C Tables 4.2.6.8 and 6.1.1.4'
H H 0.0000 0.0000 'International Tables Vol C Tables 4.2.6.8 and 6.1.1.4'
N N 0.0061 0.0033 'International Tables Vol C Tables 4.2.6.8 and 6.1.1.4'
O O 0.0106 0.0060 'International Tables Vol C Tables 4.2.6.8 and 6.1.1.4'

loop_
_geom_angle_atom_site_label_1
_geom_angle_atom_site_label_2
_geom_angle_atom_site_label_3
_geom_angle
N1 C1 C2 111.3(5)
N1 C1 C5 116.3(5)
C2 C1 C5 103.5(5)
N1 C1 H1 108.5
C2 C1 H1 108.5
C5 C1 H1 108.5
C3 C2 C1 113.8(6)
C3 C2 H2 123.1
C1 C2 H2 123.1
C2 C3 C4 111.4(6)
C2 C3 H3 124.3
C4 C3 H3 124.3
O1 C4 C3 110.4(5)
O1 C4 C5 112.6(5)
C3 C4 C5 104.7(5)
O1 C4 H4 109.7
C3 C4 H4 109.7
C5 C4 H4 109.7
C6 C5 C4 115.1(5)
C6 C5 C1 111.8(5)
C4 C5 C1 105.1(5)
C6 C5 H5 108.2
C4 C5 H5 108.2
C1 C5 H5 108.2
C7 C6 C11 117.7(6)
C7 C6 C5 122.4(6)
C11 C6 C5 119.8(6)
C8 C7 C6 122.0(6)
C8 C7 H7 119.0
C6 C7 H7 119.0
C7 C8 C9 119.4(6)
C7 C8 H8 120.3
C9 C8 H8 120.3
C10 C9 C8 120.1(6)
C10 C9 H9 120.0
C8 C9 H9 120.0
C9 C10 C11 120.2(6)
C9 C10 H10 119.9
C11 C10 H10 119.9
C10 C11 C6 120.6(6)
C10 C11 H11 119.7
C6 C11 H11 119.7
O2 C12 C13 105.3(5)
O2 C12 H12A 110.7
C13 C12 H12A 110.7
O2 C12 H12B 110.7
C13 C12 H12B 110.7
H12A C12 H12B 108.8
C18 C13 C14 118.9(6)
C18 C13 C12 120.5(6)
C14 C13 C12 120.3(6)
C13 C14 C15 120.1(6)
C13 C14 H14 120.0
C15 C14 H14 120.0
C16 C15 C14 119.5(7)
C16 C15 H15 120.2
C14 C15 H15 120.2
C15 C16 C17 120.6(6)
C15 C16 H16 119.7
C17 C16 H16 119.7
C18 C17 C16 119.5(6)
C18 C17 H17 120.2
C16 C17 H17 120.2
C17 C18 C13 121.3(7)
C17 C18 H18 119.3
C13 C18 H18 119.3
N1 C19 C20 110.2(5)
N1 C19 H19A 109.6
C20 C19 H19A 109.6
N1 C19 H19B 109.6
C20 C19 H19B 109.6
H19A C19 H19B 108.1
C25 C20 C21 119.0(6)
C25 C20 C19 122.1(6)
C21 C20 C19 118.9(6)
C22 C21 C20 120.2(7)
C22 C21 H21 119.9
C20 C21 H21 119.9
C21 C22 C23 120.5(6)
C21 C22 H22 119.8
C23 C22 H22 119.8
C24 C23 C22 119.2(6)
C24 C23 H23 120.4
C22 C23 H23 120.4
C23 C24 C25 121.4(6)
C23 C24 H24 119.3
C25 C24 H24 119.3
C24 C25 C20 119.8(6)
C24 C25 H25 120.1
C20 C25 H25 120.1
N2 C26 C27 110.2(5)
N2 C26 C30 117.9(5)
C27 C26 C30 103.4(5)
N2 C26 H26 108.3
C27 C26 H26 108.3
C30 C26 H26 108.3
C28 C27 C26 113.1(6)
C28 C27 H27 123.5
C26 C27 H27 123.5
C27 C28 C29 111.7(6)
C27 C28 H28 124.2
C29 C28 H28 124.2
O3 C29 C28 109.5(5)
O3 C29 C30 112.9(5)
C28 C29 C30 103.6(5)
O3 C29 H29 110.2
C28 C29 H29 110.2
C30 C29 H29 110.2
C31 C30 C29 113.3(5)
C31 C30 C26 112.7(5)
C29 C30 C26 106.1(5)
C31 C30 H30 108.2
C29 C30 H30 108.2
C26 C30 H30 108.2
C36 C31 C32 118.6(6)
C36 C31 C30 120.7(6)
C32 C31 C30 120.7(6)
C33 C32 C31 120.2(6)
C33 C32 H32 119.9
C31 C32 H32 119.9
C34 C33 C32 120.7(6)
C34 C33 H33 119.7
C32 C33 H33 119.7
C33 C34 C35 120.0(6)
C33 C34 H34 120.0
C35 C34 H34 120.0
C34 C35 C36 119.2(7)
C34 C35 H35 120.4
C36 C35 H35 120.4
C31 C36 C35 121.4(7)
C31 C36 H36 119.3
C35 C36 H36 119.3
O4 C37 C38 106.1(5)
O4 C37 H37A 110.5
C38 C37 H37A 110.5
O4 C37 H37B 110.5
C38 C37 H37B 110.5
H37A C37 H37B 108.7
C43 C38 C39 117.6(6)
C43 C38 C37 120.9(7)
C39 C38 C37 121.4(6)
C40 C39 C38 120.6(7)
C40 C39 H39 119.7
C38 C39 H39 119.7
C39 C40 C41 120.4(7)
C39 C40 H40 119.8
C41 C40 H40 119.8
C40 C41 C42 119.8(7)
C40 C41 H41 120.1
C42 C41 H41 120.1
C43 C42 C41 119.9(7)
C43 C42 H42 120.0
C41 C42 H42 120.0
C42 C43 C38 121.7(7)
C42 C43 H43 119.1
C38 C43 H43 119.1
N2 C44 C45 110.5(5)
N2 C44 H44A 109.5
C45 C44 H44A 109.5
N2 C44 H44B 109.5
C45 C44 H44B 109.5
H44A C44 H44B 108.1
C50 C45 C46 118.0(6)
C50 C45 C44 121.5(6)
C46 C45 C44 120.5(6)
C47 C46 C45 119.3(6)
C47 C46 H46 120.4
C45 C46 H46 120.4
C48 C47 C46 120.9(7)
C48 C47 H47 119.6
C46 C47 H47 119.6
C47 C48 C49 120.4(7)
C47 C48 H48 119.8
C49 C48 H48 119.8
C50 C49 C48 118.4(7)
C50 C49 H49 120.8
C48 C49 H49 120.8
C45 C50 C49 122.9(7)
C45 C50 H50 118.5
C49 C50 H50 118.5
O2 N1 C19 106.5(4)
O2 N1 C1 105.4(4)
C19 N1 C1 111.8(4)
O4 N2 C26 105.2(4)
O4 N2 C44 104.4(5)
C26 N2 C44 111.3(5)
C4 O1 H1A 109.5
C12 O2 N1 109.4(4)
C29 O3 H3A 109.5
C37 O4 N2 108.6(4)

loop_
_geom_bond_atom_site_label_1
_geom_bond_atom_site_label_2
_geom_bond_distance
C1 N1 1.479(7)
C1 C2 1.499(8)
C1 C5 1.571(8)
C1 H1 1.0000
C2 C3 1.317(8)
C2 H2 0.9500
C3 C4 1.508(9)
C3 H3 0.9500
C4 O1 1.430(7)
C4 C5 1.547(8)
C4 H4 1.0000
C5 C6 1.507(8)
C5 H5 1.0000
C6 C7 1.380(9)
C6 C11 1.398(9)
C7 C8 1.379(9)
C7 H7 0.9500
C8 C9 1.380(9)
C8 H8 0.9500
C9 C10 1.374(9)
C9 H9 0.9500
C10 C11 1.385(9)
C10 H10 0.9500
C11 H11 0.9500
C12 O2 1.438(7)
C12 C13 1.485(8)
C12 H12A 0.9900
C12 H12B 0.9900
C13 C18 1.384(9)
C13 C14 1.394(9)
C14 C15 1.402(9)
C14 H14 0.9500
C15 C16 1.376(9)
C15 H15 0.9500
C16 C17 1.386(10)
C16 H16 0.9500
C17 C18 1.376(9)
C17 H17 0.9500
C18 H18 0.9500
C19 N1 1.465(7)
C19 C20 1.509(8)
C19 H19A 0.9900
C19 H19B 0.9900
C20 C25 1.394(9)
C20 C21 1.399(8)
C21 C22 1.385(8)
C21 H21 0.9500
C22 C23 1.391(9)
C22 H22 0.9500
C23 C24 1.371(9)
C23 H23 0.9500
C24 C25 1.386(8)
C24 H24 0.9500
C25 H25 0.9500
C26 N2 1.466(8)
C26 C27 1.508(9)
C26 C30 1.547(9)
C26 H26 1.0000
C27 C28 1.315(9)
C27 H27 0.9500
C28 C29 1.522(9)
C28 H28 0.9500
C29 O3 1.434(8)
C29 C30 1.541(8)
C29 H29 1.0000
C30 C31 1.514(8)
C30 H30 1.0000
C31 C36 1.375(9)
C31 C32 1.400(9)
C32 C33 1.381(9)
C32 H32 0.9500
C33 C34 1.371(10)
C33 H33 0.9500
C34 C35 1.389(10)
C34 H34 0.9500
C35 C36 1.393(9)
C35 H35 0.9500
C36 H36 0.9500
C37 O4 1.444(7)
C37 C38 1.486(9)
C37 H37A 0.9900
C37 H37B 0.9900
C38 C43 1.385(9)
C38 C39 1.407(10)
C39 C40 1.367(10)
C39 H39 0.9500
C40 C41 1.374(11)
C40 H40 0.9500
C41 C42 1.385(11)
C41 H41 0.9500
C42 C43 1.360(9)
C42 H42 0.9500
C43 H43 0.9500
C44 N2 1.475(8)
C44 C45 1.498(8)
C44 H44A 0.9900
C44 H44B 0.9900
C45 C50 1.361(9)
C45 C46 1.413(9)
C46 C47 1.390(9)
C46 H46 0.9500
C47 C48 1.360(10)
C47 H47 0.9500
C48 C49 1.391(10)
C48 H48 0.9500
C49 C50 1.376(9)
C49 H49 0.9500
C50 H50 0.9500
N1 O2 1.453(6)
N2 O4 1.459(6)
O1 H1A 0.8400
O3 H3A 0.8400

loop_
_geom_torsion_atom_site_label_1
_geom_torsion_atom_site_label_2
_geom_torsion_atom_site_label_3
_geom_torsion_atom_site_label_4
_geom_torsion
N1 C1 C2 C3 -122.9(6)
C5 C1 C2 C3 2.8(7)
C1 C2 C3 C4 5.3(8)
C2 C3 C4 O1 110.4(6)
C2 C3 C4 C5 -11.1(7)
O1 C4 C5 C6 128.6(6)
C3 C4 C5 C6 -111.4(6)
O1 C4 C5 C1 -108.0(6)
C3 C4 C5 C1 12.0(6)
N1 C1 C5 C6 -121.3(6)
C2 C1 C5 C6 116.3(5)
N1 C1 C5 C4 113.2(6)
C2 C1 C5 C4 -9.2(6)
C4 C5 C6 C7 49.3(8)
C1 C5 C6 C7 -70.6(7)
C4 C5 C6 C11 -132.8(6)
C1 C5 C6 C11 107.3(6)
C11 C6 C7 C8 -1.0(9)
C5 C6 C7 C8 176.9(6)
C6 C7 C8 C9 1.4(9)
C7 C8 C9 C10 -1.5(9)
C8 C9 C10 C11 1.3(9)
C9 C10 C11 C6 -0.9(9)
C7 C6 C11 C10 0.8(9)
C5 C6 C11 C10 -177.2(5)
O2 C12 C13 C18 -84.0(7)
O2 C12 C13 C14 90.4(6)
C18 C13 C14 C15 0.3(9)
C12 C13 C14 C15 -174.2(6)
C13 C14 C15 C16 0.6(9)
C14 C15 C16 C17 -1.2(10)
C15 C16 C17 C18 1.0(10)
C16 C17 C18 C13 -0.1(10)
C14 C13 C18 C17 -0.5(10)
C12 C13 C18 C17 174.0(6)
N1 C19 C20 C25 102.0(6)
N1 C19 C20 C21 -78.2(7)
C25 C20 C21 C22 -0.7(9)
C19 C20 C21 C22 179.4(5)
C20 C21 C22 C23 -0.8(9)
C21 C22 C23 C24 1.0(9)
C22 C23 C24 C25 0.4(10)
C23 C24 C25 C20 -2.0(9)
C21 C20 C25 C24 2.1(9)
C19 C20 C25 C24 -178.1(6)
N2 C26 C27 C28 -118.8(6)
C30 C26 C27 C28 8.1(7)
C26 C27 C28 C29 1.4(8)
C27 C28 C29 O3 110.5(6)
C27 C28 C29 C30 -10.2(7)
O3 C29 C30 C31 132.0(6)
C28 C29 C30 C31 -109.6(6)
O3 C29 C30 C26 -103.8(6)
C28 C29 C30 C26 14.5(6)
N2 C26 C30 C31 -127.4(6)
C27 C26 C30 C31 110.7(6)
N2 C26 C30 C29 108.1(6)
C27 C26 C30 C29 -13.8(6)
C29 C30 C31 C36 -128.5(6)
C26 C30 C31 C36 111.0(6)
C29 C30 C31 C32 53.8(8)
C26 C30 C31 C32 -66.7(7)
C36 C31 C32 C33 1.4(9)
C30 C31 C32 C33 179.2(5)
C31 C32 C33 C34 -1.7(10)
C32 C33 C34 C35 0.9(10)
C33 C34 C35 C36 0.2(10)
C32 C31 C36 C35 -0.4(9)
C30 C31 C36 C35 -178.2(6)
C34 C35 C36 C31 -0.4(10)
O4 C37 C38 C43 -87.3(7)
O4 C37 C38 C39 88.6(7)
C43 C38 C39 C40 0.5(10)
C37 C38 C39 C40 -175.6(6)
C38 C39 C40 C41 -0.8(10)
C39 C40 C41 C42 0.1(11)
C40 C41 C42 C43 0.9(11)
C41 C42 C43 C38 -1.2(11)
C39 C38 C43 C42 0.5(10)
C37 C38 C43 C42 176.6(6)
N2 C44 C45 C50 -78.3(7)
N2 C44 C45 C46 102.6(7)
C50 C45 C46 C47 4.3(9)
C44 C45 C46 C47 -176.5(6)
C45 C46 C47 C48 -3.1(10)
C46 C47 C48 C49 0.9(11)
C47 C48 C49 C50 0.0(10)
C46 C45 C50 C49 -3.6(9)
C44 C45 C50 C49 177.3(6)
C48 C49 C50 C45 1.4(10)
C20 C19 N1 O2 -69.5(6)
C20 C19 N1 C1 175.9(5)
C2 C1 N1 O2 69.2(6)
C5 C1 N1 O2 -49.1(6)
C2 C1 N1 C19 -175.5(5)
C5 C1 N1 C19 66.2(6)
C27 C26 N2 O4 68.8(6)
C30 C26 N2 O4 -49.5(6)
C27 C26 N2 C44 -178.7(5)
C30 C26 N2 C44 63.1(7)
C45 C44 N2 O4 -73.5(6)
C45 C44 N2 C26 173.4(5)
C13 C12 O2 N1 177.4(5)
C19 N1 O2 C12 118.0(5)
C1 N1 O2 C12 -123.1(5)
C38 C37 O4 N2 170.5(5)
C26 N2 O4 C37 -121.9(5)
C44 N2 O4 C37 120.8(5)
